data_8103979
loop_
_publ_author_name
'Bohnsack, A.'
'Meyer, G.'

_publ_section_title
;
 Crystal structure of dirubidium lithium dysprosium(III) hexabromide, Rb2
 Li Dy Br6
;
_journal_name_full
;
Zeitschrift fuer Kristallographie - New Crystal Structures
;
_journal_page_first 2
_journal_page_last 2
_journal_volume 212
_journal_year 1997
_chemical_formula_sum 'Br6 Dy Li Rb2'
_chemical_name_systematic 'Rb2 Li Dy Br6'
_space_group_IT_number 139
_symmetry_space_group_name_Hall '-I 4 2'
_symmetry_space_group_name_H-M 'I 4/m m m'
_cell_angle_alpha 90
_cell_angle_beta 90
_cell_angle_gamma 90
_cell_formula_units_Z 2
_cell_length_a 7.699
_cell_length_b 7.699
_cell_length_c 11.032
_cell_volume 653.917
_citation_journal_id_ASTM ZKNSFT
_cod_data_source_file Bohnsack_ZKNSFT_1997_1951.cif
_cod_data_source_block Br6Dy1Li1Rb2
_cod_original_cell_volume 653.9174
_cod_original_formula_sum 'Br6 Dy1 Li1 Rb2'
_cod_database_code 8103979

loop_
_symmetry_equiv_pos_as_xyz
x,y,z
-y,x,z
-x,-y,z
y,-x,z
x,-y,-z
y,x,-z
-x,y,-z
-y,-x,-z
-x,-y,-z
y,-x,-z
x,y,-z
-y,x,-z
-x,y,z
-y,-x,z
x,-y,z
y,x,z
x+1/2,y+1/2,z+1/2
-y+1/2,x+1/2,z+1/2
-x+1/2,-y+1/2,z+1/2
y+1/2,-x+1/2,z+1/2
x+1/2,-y+1/2,-z+1/2
y+1/2,x+1/2,-z+1/2
-x+1/2,y+1/2,-z+1/2
-y+1/2,-x+1/2,-z+1/2
-x+1/2,-y+1/2,-z+1/2
y+1/2,-x+1/2,-z+1/2
x+1/2,y+1/2,-z+1/2
-y+1/2,x+1/2,-z+1/2
-x+1/2,y+1/2,z+1/2
-y+1/2,-x+1/2,z+1/2
x+1/2,-y+1/2,z+1/2
y+1/2,x+1/2,z+1/2

loop_
_atom_site_label
_atom_site_type_symbol
_atom_site_fract_x
_atom_site_fract_y
_atom_site_fract_z
_atom_site_occupancy
_atom_site_U_iso_or_equiv
Dy1 Dy+3 0 0 0 1 0.0
Br1 Br-1 0 0 0.2501 1 0.0
Li1 Li+1 0 0 0.5 1 0.0
Br2 Br-1 0.2507 0.2507 0 1 0.0
Rb1 Rb+1 0 0.5 0.25 1 0.0
